data_7234137
loop_
_publ_author_name
'Yujian Zhang'
'Qingbao Song'
'Kai Wang'
'Wengang Mao'
'Feng Cao'
'Jingwei Sun'
'Lingling Zhan'
'Yaokang Lv'
'Yuguang Ma'
'Bo Zou'
'Cheng Zhang'

_publ_section_title
;
 Polymorphic crystals and their luminescence switching of
 triphenylacrylonitrile derivatives upon solvent vapour, mechanical, and
 thermal stimuli
;
_journal_name_full 'Journal of Materials Chemistry C'
_journal_page_first 3049
_journal_page_last 3054
_journal_paper_doi 10.1039/C4TC02826K
_journal_volume 3
_journal_year 2015
_chemical_formula_sum 'C28 H21 N O'
_chemical_formula_weight 387.46
_space_group_IT_number 14
_space_group_name_Hall '-P 2yn'
_space_group_name_H-M_alt 'P 1 21/n 1'
_symmetry_cell_setting monoclinic
_symmetry_space_group_name_H-M 'P 1 21/n 1'
_atom_sites_solution_hydrogens geom
_atom_sites_solution_primary direct
_atom_sites_solution_secondary difmap
_cell_angle_alpha 90.00
_cell_angle_beta 98.7640(10)
_cell_angle_gamma 90.00
_cell_formula_units_Z 8
_cell_length_a 9.96960(10)
_cell_length_b 43.1553(3)
_cell_length_c 10.08110(10)
_cell_measurement_temperature 301(2)
_cell_volume 4286.66(7)
_computing_cell_refinement CrysAlisPro
_computing_data_collection CrysAlisPro
_computing_data_reduction CrysAlisPro
_computing_molecular_graphics 'SHELXL-97 (Sheldrick, 1997)'
_computing_publication_material 'SHELXL-97 (Sheldrick, 1997)'
_computing_structure_refinement 'SHELXL-97 (Sheldrick, 1997)'
_computing_structure_solution 'SHELXS-97 (Sheldrick, 1990)'
_diffrn_ambient_temperature 301(2)
_diffrn_measured_fraction_theta_full 0.994
_diffrn_measured_fraction_theta_max 0.994
_diffrn_measurement_device_type 'Xcalibur, Eos, Gemini ultra'
_diffrn_radiation_monochromator graphite
_diffrn_radiation_source 'Enhance (Mo) X-ray Source'
_diffrn_radiation_type CuK\a
_diffrn_radiation_wavelength 1.54178
_diffrn_reflns_av_R_equivalents 0.0189
_diffrn_reflns_av_sigmaI/netI 0.0124
_diffrn_reflns_limit_h_max 12
_diffrn_reflns_limit_h_min -12
_diffrn_reflns_limit_k_max 52
_diffrn_reflns_limit_k_min -48
_diffrn_reflns_limit_l_max 12
_diffrn_reflns_limit_l_min -8
_diffrn_reflns_number 39803
_diffrn_reflns_theta_full 69.71
_diffrn_reflns_theta_max 69.71
_diffrn_reflns_theta_min 4.10
_exptl_absorpt_coefficient_mu 0.561
_exptl_absorpt_correction_T_max 0.8497
_exptl_absorpt_correction_T_min 0.8277
_exptl_absorpt_correction_type multi-scan
_exptl_crystal_colour yellow
_exptl_crystal_density_diffrn 1.201
_exptl_crystal_density_method 'not measured'
_exptl_crystal_description bolck
_exptl_crystal_F_000 1632
_exptl_crystal_size_max 0.35
_exptl_crystal_size_mid 0.30
_exptl_crystal_size_min 0.30
_refine_diff_density_max 0.220
_refine_diff_density_min -0.247
_refine_diff_density_rms 0.025
_refine_ls_extinction_coef 0.0042(3)
_refine_ls_extinction_expression Fc^*^=kFc[1+0.001xFc^2^\l^3^/sin(2\q)]^-1/4^
_refine_ls_extinction_method SHELXL
_refine_ls_goodness_of_fit_ref 0.999
_refine_ls_hydrogen_treatment constr
_refine_ls_matrix_type full
_refine_ls_number_parameters 542
_refine_ls_number_reflns 8025
_refine_ls_number_restraints 0
_refine_ls_restrained_S_all 0.999
_refine_ls_R_factor_all 0.0453
_refine_ls_R_factor_gt 0.0432
_refine_ls_shift/su_max 0.066
_refine_ls_shift/su_mean 0.012
_refine_ls_structure_factor_coef Fsqd
_refine_ls_weighting_details 'calc w=1/[\s^2^(Fo^2^)+(0.0805P)^2^+0.5125P] where P=(Fo^2^+2Fc^2^)/3'
_refine_ls_weighting_scheme calc
_refine_ls_wR_factor_gt 0.1294
_refine_ls_wR_factor_ref 0.1322
_reflns_number_gt 7455
_reflns_number_total 8025
_reflns_threshold_expression >2sigma(I)
_cod_data_source_file J-Mater-Chem-C-2015-3-3049.cif
_cod_data_source_block p
_cod_depositor_comments
;
The following automatic conversions were performed:

data item '_symmetry_cell_setting' value 'Monoclinic' was changed to
'monoclinic' in accordance with the built-in table derived from the
CIF Core dictionary named 'cif_core.dic' version 2.4.5 last updated
on 2014-11-21.

Automatic conversion script
Id: cif_fix_values 6909 2019-04-08 15:41:33Z antanas 
;
_cod_original_sg_symbol_H-M 'P2(1)/n  '
_cod_database_code 7234137

loop_
_symmetry_equiv_pos_as_xyz
'x, y, z'
'-x+1/2, y+1/2, -z+1/2'
'-x, -y, -z'
'x-1/2, -y-1/2, z-1/2'

loop_
_atom_site_label
_atom_site_type_symbol
_atom_site_fract_x
_atom_site_fract_y
_atom_site_fract_z
_atom_site_U_iso_or_equiv
_atom_site_adp_type
_atom_site_occupancy
_atom_site_symmetry_multiplicity
_atom_site_calc_flag
_atom_site_refinement_flags
_atom_site_disorder_assembly
_atom_site_disorder_group
O1 O 0.67377(11) 0.32017(2) 0.10688(12) 0.0787(3) Uani 1 1 d . . .
N1 N 0.8460(2) 0.07928(4) 0.48442(17) 0.1104(6) Uani 1 1 d . . .
C1 C 1.0761(3) -0.01446(4) 0.3119(2) 0.1004(6) Uani 1 1 d . . .
H1A H 1.0921 -0.0350 0.3370 0.121 Uiso 1 1 calc R . .
O2 O 0.81183(14) 0.31898(2) 0.60626(12) 0.0875(3) Uani 1 1 d . . .
N2 N 0.61027(18) 0.08745(4) 1.05605(13) 0.0919(5) Uani 1 1 d . . .
C2 C 1.1360(3) 0.00866(5) 0.3897(2) 0.1148(8) Uani 1 1 d . . .
H2A H 1.1941 0.0039 0.4682 0.138 Uiso 1 1 calc R . .
C3 C 1.1122(2) 0.03945(4) 0.35444(18) 0.0912(5) Uani 1 1 d . . .
H3A H 1.1545 0.0551 0.4089 0.109 Uiso 1 1 calc R . .
C4 C 1.02625(14) 0.04685(3) 0.23918(13) 0.0611(3) Uani 1 1 d . . .
C5 C 0.9690(2) 0.02294(4) 0.15968(19) 0.0921(5) Uani 1 1 d . . .
H5A H 0.9134 0.0274 0.0792 0.111 Uiso 1 1 calc R . .
C6 C 0.9927(3) -0.00742(4) 0.1973(2) 0.1080(7) Uani 1 1 d . . .
H6A H 0.9510 -0.0232 0.1435 0.130 Uiso 1 1 calc R . .
C7 C 0.99697(13) 0.07944(3) 0.19573(12) 0.0557(3) Uani 1 1 d . . .
C8 C 1.03724(12) 0.08742(3) 0.06351(12) 0.0542(3) Uani 1 1 d . . .
C9 C 1.16301(14) 0.07785(3) 0.03533(14) 0.0610(3) Uani 1 1 d . . .
H9A H 1.2231 0.0678 0.1011 0.073 Uiso 1 1 calc R . .
C10 C 1.19953(16) 0.08311(4) -0.08950(17) 0.0737(4) Uani 1 1 d . . .
H10A H 1.2853 0.0773 -0.1060 0.088 Uiso 1 1 calc R . .
C11 C 1.11067(19) 0.09674(4) -0.18885(17) 0.0820(4) Uani 1 1 d . . .
H11A H 1.1345 0.0996 -0.2737 0.098 Uiso 1 1 calc R . .
C12 C 0.98561(18) 0.10623(5) -0.16254(16) 0.0839(5) Uani 1 1 d . . .
H12A H 0.9248 0.1155 -0.2299 0.101 Uiso 1 1 calc R . .
C13 C 0.94979(15) 0.10203(4) -0.03687(14) 0.0695(4) Uani 1 1 d . . .
H13A H 0.8660 0.1091 -0.0195 0.083 Uiso 1 1 calc R . .
C14 C 0.93148(14) 0.09880(3) 0.26974(12) 0.0585(3) Uani 1 1 d . . .
C15 C 0.88549(18) 0.08678(4) 0.38895(15) 0.0749(4) Uani 1 1 d . . .
C16 C 0.89465(13) 0.13186(3) 0.24428(12) 0.0553(3) Uani 1 1 d . . .
C17 C 0.76849(13) 0.14247(3) 0.26856(12) 0.0577(3) Uani 1 1 d . . .
H17A H 0.7082 0.1286 0.2987 0.069 Uiso 1 1 calc R . .
C18 C 0.98285(13) 0.15331(3) 0.20130(14) 0.0621(3) Uani 1 1 d . . .
H18A H 1.0682 0.1469 0.1859 0.075 Uiso 1 1 calc R . .
C19 C 0.73165(12) 0.17311(3) 0.24857(12) 0.0558(3) Uani 1 1 d . . .
H19A H 0.6466 0.1795 0.2650 0.067 Uiso 1 1 calc R . .
C20 C 0.94560(13) 0.18387(3) 0.18123(14) 0.0612(3) Uani 1 1 d . . .
H20A H 1.0062 0.1977 0.1515 0.073 Uiso 1 1 calc R . .
C21 C 0.81901(12) 0.19473(3) 0.20433(11) 0.0517(3) Uani 1 1 d . . .
C22 C 0.77881(12) 0.22753(3) 0.18069(11) 0.0516(3) Uani 1 1 d . . .
C23 C 0.64347(12) 0.23599(3) 0.14801(14) 0.0583(3) Uani 1 1 d . . .
H23A H 0.5772 0.2207 0.1430 0.070 Uiso 1 1 calc R . .
C24 C 0.87452(12) 0.25130(3) 0.18723(14) 0.0604(3) Uani 1 1 d . . .
H24A H 0.9661 0.2465 0.2094 0.072 Uiso 1 1 calc R . .
C25 C 0.60377(13) 0.26640(3) 0.12265(14) 0.0622(3) Uani 1 1 d . . .
H25A H 0.5122 0.2713 0.1013 0.075 Uiso 1 1 calc R . .
C26 C 0.83667(13) 0.28162(3) 0.16164(15) 0.0646(3) Uani 1 1 d . . .
H26A H 0.9027 0.2970 0.1661 0.077 Uiso 1 1 calc R . .
C27 C 0.70059(13) 0.28944(3) 0.12922(13) 0.0591(3) Uani 1 1 d . . .
C28 C 0.53540(18) 0.32924(4) 0.0770(2) 0.0868(5) Uani 1 1 d . . .
H28A H 0.5301 0.3512 0.0630 0.130 Uiso 1 1 calc R . .
H28B H 0.4892 0.3238 0.1505 0.130 Uiso 1 1 calc R . .
H28C H 0.4935 0.3188 -0.0028 0.130 Uiso 1 1 calc R . .
C29 C 0.4779(5) -0.01372(5) 0.8160(3) 0.1573(16) Uani 1 1 d . . .
H29A H 0.4699 -0.0342 0.8421 0.189 Uiso 1 1 calc R . .
C30 C 0.3685(4) 0.00126(5) 0.7435(3) 0.1324(11) Uani 1 1 d . . .
H30A H 0.2872 -0.0093 0.7189 0.159 Uiso 1 1 calc R . .
C31 C 0.3791(2) 0.03208(4) 0.70698(19) 0.0907(5) Uani 1 1 d . . .
H31A H 0.3056 0.0421 0.6568 0.109 Uiso 1 1 calc R . .
C32 C 0.49972(17) 0.04793(3) 0.74559(14) 0.0687(4) Uani 1 1 d . . .
C33 C 0.6109(2) 0.03224(4) 0.8157(2) 0.0986(6) Uani 1 1 d . . .
H33A H 0.6931 0.0425 0.8394 0.118 Uiso 1 1 calc R . .
C34 C 0.5989(4) 0.00168(6) 0.8495(3) 0.1462(13) Uani 1 1 d . . .
H34A H 0.6735 -0.0087 0.8956 0.175 Uiso 1 1 calc R . .
C35 C 0.51180(13) 0.08100(3) 0.71228(13) 0.0570(3) Uani 1 1 d . . .
C36 C 0.45415(13) 0.09134(3) 0.57469(12) 0.0560(3) Uani 1 1 d . . .
C37 C 0.36819(14) 0.11686(3) 0.55574(14) 0.0623(3) Uani 1 1 d . . .
H37A H 0.3404 0.1264 0.6297 0.075 Uiso 1 1 calc R . .
C38 C 0.32379(17) 0.12819(4) 0.42933(16) 0.0758(4) Uani 1 1 d . . .
H38A H 0.2659 0.1452 0.4181 0.091 Uiso 1 1 calc R . .
C39 C 0.3647(2) 0.11446(4) 0.31981(16) 0.0860(5) Uani 1 1 d . . .
H39A H 0.3371 0.1225 0.2345 0.103 Uiso 1 1 calc R . .
C40 C 0.4466(2) 0.08879(4) 0.33606(15) 0.0837(5) Uani 1 1 d . . .
H40A H 0.4735 0.0794 0.2614 0.100 Uiso 1 1 calc R . .
C41 C 0.48957(16) 0.07674(3) 0.46263(14) 0.0688(4) Uani 1 1 d . . .
H41A H 0.5422 0.0589 0.4724 0.083 Uiso 1 1 calc R . .
C42 C 0.57274(13) 0.10167(3) 0.80437(12) 0.0572(3) Uani 1 1 d . . .
C43 C 0.59538(15) 0.09279(3) 0.94382(14) 0.0678(4) Uani 1 1 d . . .
C44 C 0.61678(12) 0.13361(3) 0.77688(12) 0.0547(3) Uani 1 1 d . . .
C45 C 0.66177(13) 0.14092(3) 0.65603(13) 0.0588(3) Uani 1 1 d . . .
H45A H 0.6664 0.1255 0.5926 0.071 Uiso 1 1 calc R . .
C46 C 0.61976(14) 0.15694(3) 0.87206(12) 0.0609(3) Uani 1 1 d . . .
H46A H 0.5954 0.1524 0.9554 0.073 Uiso 1 1 calc R . .
C47 C 0.69922(13) 0.17066(3) 0.62964(12) 0.0579(3) Uani 1 1 d . . .
H47A H 0.7272 0.1750 0.5477 0.069 Uiso 1 1 calc R . .
C48 C 0.65826(14) 0.18672(3) 0.84525(12) 0.0608(3) Uani 1 1 d . . .
H48A H 0.6587 0.2019 0.9108 0.073 Uiso 1 1 calc R . .
C49 C 0.69650(12) 0.19461(3) 0.72234(11) 0.0531(3) Uani 1 1 d . . .
C50 C 0.73008(12) 0.22690(3) 0.69003(12) 0.0547(3) Uani 1 1 d . . .
C51 C 0.70574(14) 0.23774(3) 0.55872(13) 0.0618(3) Uani 1 1 d . . .
H51A H 0.6705 0.2242 0.4905 0.074 Uiso 1 1 calc R . .
C52 C 0.78316(14) 0.24808(3) 0.78904(13) 0.0634(3) Uani 1 1 d . . .
H52A H 0.8014 0.2416 0.8779 0.076 Uiso 1 1 calc R . .
C53 C 0.73224(15) 0.26812(3) 0.52613(14) 0.0660(3) Uani 1 1 d . . .
H53A H 0.7154 0.2747 0.4373 0.079 Uiso 1 1 calc R . .
C54 C 0.80903(15) 0.27829(3) 0.75803(15) 0.0689(4) Uani 1 1 d . . .
H54A H 0.8438 0.2920 0.8260 0.083 Uiso 1 1 calc R . .
C55 C 0.78364(14) 0.28854(3) 0.62624(15) 0.0645(3) Uani 1 1 d . . .
C56 C 0.7754(3) 0.33132(4) 0.4754(2) 0.1025(6) Uani 1 1 d . . .
H56A H 0.8005 0.3528 0.4754 0.154 Uiso 1 1 calc R . .
H56B H 0.6792 0.3294 0.4485 0.154 Uiso 1 1 calc R . .
H56C H 0.8218 0.3201 0.4137 0.154 Uiso 1 1 calc R . .

loop_
_atom_site_aniso_label
_atom_site_aniso_U_11
_atom_site_aniso_U_22
_atom_site_aniso_U_33
_atom_site_aniso_U_23
_atom_site_aniso_U_13
_atom_site_aniso_U_12
O1 0.0704(6) 0.0601(6) 0.1063(8) 0.0124(5) 0.0157(6) 0.0060(4)
N1 0.1459(15) 0.1111(12) 0.0863(10) 0.0355(9) 0.0564(10) 0.0449(11)
C1 0.1423(18) 0.0602(9) 0.1075(14) 0.0159(9) 0.0468(13) 0.0131(10)
O2 0.1150(9) 0.0589(6) 0.0913(8) 0.0011(5) 0.0246(7) -0.0040(6)
N2 0.1215(12) 0.0969(10) 0.0580(7) 0.0080(7) 0.0156(7) -0.0306(9)
C2 0.157(2) 0.0800(12) 0.0998(14) 0.0149(11) -0.0041(14) 0.0348(13)
C3 0.1182(14) 0.0660(9) 0.0815(10) -0.0004(8) -0.0101(10) 0.0171(9)
C4 0.0687(7) 0.0550(7) 0.0612(7) 0.0001(5) 0.0155(6) 0.0001(6)
C5 0.1150(14) 0.0652(9) 0.0898(11) 0.0019(8) -0.0045(10) -0.0216(9)
C6 0.1467(19) 0.0602(9) 0.1169(16) -0.0025(10) 0.0193(14) -0.0267(11)
C7 0.0570(6) 0.0549(7) 0.0544(6) -0.0024(5) 0.0062(5) -0.0006(5)
C8 0.0579(6) 0.0500(6) 0.0552(6) -0.0055(5) 0.0105(5) -0.0024(5)
C9 0.0611(7) 0.0527(7) 0.0699(8) -0.0104(6) 0.0124(6) 0.0013(5)
C10 0.0718(9) 0.0678(8) 0.0883(10) -0.0174(7) 0.0342(8) -0.0064(7)
C11 0.0971(12) 0.0888(11) 0.0667(9) -0.0035(8) 0.0336(8) -0.0093(9)
C12 0.0854(10) 0.1056(12) 0.0611(8) 0.0130(8) 0.0126(7) 0.0045(9)
C13 0.0606(7) 0.0879(10) 0.0607(7) 0.0052(7) 0.0112(6) 0.0065(7)
C14 0.0641(7) 0.0603(7) 0.0518(6) 0.0006(5) 0.0109(5) 0.0029(5)
C15 0.0937(11) 0.0704(9) 0.0645(8) 0.0098(7) 0.0244(8) 0.0187(8)
C16 0.0592(7) 0.0584(7) 0.0485(6) -0.0038(5) 0.0092(5) 0.0026(5)
C17 0.0604(7) 0.0595(7) 0.0558(7) -0.0030(5) 0.0175(5) -0.0041(5)
C18 0.0529(6) 0.0648(7) 0.0708(8) 0.0003(6) 0.0163(6) 0.0058(5)
C19 0.0523(6) 0.0612(7) 0.0565(6) -0.0048(5) 0.0169(5) 0.0000(5)
C20 0.0520(6) 0.0625(7) 0.0713(8) 0.0025(6) 0.0170(6) -0.0014(5)
C21 0.0500(6) 0.0581(7) 0.0475(6) -0.0036(5) 0.0089(5) -0.0011(5)
C22 0.0487(6) 0.0585(7) 0.0487(6) -0.0034(5) 0.0110(5) -0.0007(5)
C23 0.0478(6) 0.0601(7) 0.0680(7) -0.0036(6) 0.0118(5) -0.0040(5)
C24 0.0458(6) 0.0641(7) 0.0708(8) 0.0011(6) 0.0073(5) -0.0014(5)
C25 0.0479(6) 0.0655(8) 0.0735(8) -0.0004(6) 0.0106(6) 0.0037(5)
C26 0.0540(7) 0.0609(7) 0.0792(9) 0.0016(6) 0.0116(6) -0.0073(5)
C27 0.0590(7) 0.0572(7) 0.0624(7) 0.0027(5) 0.0136(6) 0.0022(5)
C28 0.0801(10) 0.0736(9) 0.1050(12) 0.0067(9) 0.0086(9) 0.0201(8)
C29 0.317(5) 0.0503(11) 0.131(2) 0.0078(12) 0.118(3) 0.0109(19)
C30 0.221(3) 0.0651(11) 0.1312(19) -0.0230(12) 0.093(2) -0.0403(16)
C31 0.1240(15) 0.0622(9) 0.0942(12) -0.0159(8) 0.0433(11) -0.0187(9)
C32 0.0946(10) 0.0536(7) 0.0644(8) -0.0026(6) 0.0332(7) 0.0064(7)
C33 0.1312(16) 0.0752(10) 0.0936(12) 0.0091(9) 0.0308(11) 0.0348(10)
C34 0.249(4) 0.0751(14) 0.1263(19) 0.0275(14) 0.068(2) 0.064(2)
C35 0.0615(7) 0.0549(7) 0.0575(7) -0.0035(5) 0.0186(5) 0.0024(5)
C36 0.0614(7) 0.0521(6) 0.0553(6) -0.0076(5) 0.0119(5) -0.0056(5)
C37 0.0643(7) 0.0600(7) 0.0624(7) -0.0093(6) 0.0091(6) 0.0012(6)
C38 0.0825(10) 0.0669(8) 0.0735(9) -0.0018(7) -0.0028(7) 0.0039(7)
C39 0.1147(13) 0.0778(10) 0.0614(8) 0.0013(7) 0.0001(8) -0.0045(9)
C40 0.1140(13) 0.0832(10) 0.0562(8) -0.0156(7) 0.0197(8) -0.0050(9)
C41 0.0851(9) 0.0596(7) 0.0643(8) -0.0122(6) 0.0197(7) 0.0015(6)
C42 0.0579(7) 0.0637(7) 0.0514(6) 0.0001(5) 0.0132(5) -0.0020(5)
C43 0.0741(8) 0.0730(9) 0.0579(8) 0.0032(6) 0.0148(6) -0.0144(7)
C44 0.0528(6) 0.0631(7) 0.0483(6) -0.0014(5) 0.0081(5) -0.0035(5)
C45 0.0619(7) 0.0644(7) 0.0521(6) -0.0090(5) 0.0154(5) -0.0075(6)
C46 0.0711(8) 0.0702(8) 0.0424(6) -0.0011(5) 0.0117(5) -0.0055(6)
C47 0.0586(7) 0.0691(7) 0.0485(6) -0.0047(5) 0.0162(5) -0.0073(6)
C48 0.0722(8) 0.0646(7) 0.0460(6) -0.0073(5) 0.0102(5) -0.0042(6)
C49 0.0492(6) 0.0623(7) 0.0476(6) -0.0019(5) 0.0065(5) -0.0020(5)
C50 0.0505(6) 0.0626(7) 0.0518(6) -0.0024(5) 0.0107(5) 0.0004(5)
C51 0.0671(7) 0.0660(8) 0.0526(7) -0.0027(6) 0.0099(6) -0.0036(6)
C52 0.0684(8) 0.0682(8) 0.0532(7) -0.0033(6) 0.0076(6) -0.0035(6)
C53 0.0730(8) 0.0690(8) 0.0574(7) 0.0048(6) 0.0138(6) 0.0020(6)
C54 0.0747(9) 0.0660(8) 0.0662(8) -0.0107(6) 0.0112(7) -0.0058(7)
C55 0.0649(7) 0.0570(7) 0.0747(8) -0.0003(6) 0.0205(6) 0.0033(6)
C56 0.1439(18) 0.0713(10) 0.0977(13) 0.0165(9) 0.0356(12) 0.0019(11)

loop_
_atom_type_symbol
_atom_type_description
_atom_type_scat_dispersion_real
_atom_type_scat_dispersion_imag
_atom_type_scat_source
C C 0.0181 0.0091 'International Tables Vol C Tables 4.2.6.8 and 6.1.1.4'
H H 0.0000 0.0000 'International Tables Vol C Tables 4.2.6.8 and 6.1.1.4'
N N 0.0311 0.0180 'International Tables Vol C Tables 4.2.6.8 and 6.1.1.4'
O O 0.0492 0.0322 'International Tables Vol C Tables 4.2.6.8 and 6.1.1.4'

loop_
_geom_angle_atom_site_label_1
_geom_angle_atom_site_label_2
_geom_angle_atom_site_label_3
_geom_angle
_geom_angle_site_symmetry_1
_geom_angle_site_symmetry_3
C27 O1 C28 117.52(12) . .
C2 C1 C6 119.36(17) . .
C55 O2 C56 118.02(14) . .
C1 C2 C3 121.1(2) . .
C4 C3 C2 120.03(18) . .
C3 C4 C5 117.97(15) . .
C3 C4 C7 122.55(13) . .
C5 C4 C7 119.45(13) . .
C6 C5 C4 121.03(18) . .
C1 C6 C5 120.52(18) . .
C14 C7 C4 120.71(12) . .
C14 C7 C8 124.70(11) . .
C4 C7 C8 114.48(11) . .
C13 C8 C9 118.27(12) . .
C13 C8 C7 122.30(12) . .
C9 C8 C7 119.24(12) . .
C10 C9 C8 120.57(14) . .
C11 C10 C9 120.50(14) . .
C10 C11 C12 119.51(14) . .
C13 C12 C11 120.45(16) . .
C12 C13 C8 120.62(14) . .
C7 C14 C15 118.54(12) . .
C7 C14 C16 128.70(12) . .
C15 C14 C16 112.75(11) . .
N1 C15 C14 175.31(17) . .
C18 C16 C17 117.77(12) . .
C18 C16 C14 122.80(11) . .
C17 C16 C14 119.39(11) . .
C19 C17 C16 121.09(12) . .
C20 C18 C16 120.95(12) . .
C17 C19 C21 121.51(11) . .
C18 C20 C21 121.77(12) . .
C19 C21 C20 116.89(11) . .
C19 C21 C22 121.60(11) . .
C20 C21 C22 121.50(11) . .
C23 C22 C24 116.80(11) . .
C23 C22 C21 121.26(11) . .
C24 C22 C21 121.92(11) . .
C25 C23 C22 122.26(12) . .
C26 C24 C22 121.62(12) . .
C27 C25 C23 119.75(12) . .
C24 C26 C27 120.40(12) . .
O1 C27 C25 125.04(12) . .
O1 C27 C26 115.79(12) . .
C25 C27 C26 119.17(12) . .
C30 C29 C34 119.9(2) . .
C29 C30 C31 120.2(3) . .
C30 C31 C32 119.7(2) . .
C31 C32 C33 119.41(16) . .
C31 C32 C35 120.70(15) . .
C33 C32 C35 119.88(16) . .
C34 C33 C32 119.9(3) . .
C33 C34 C29 120.7(3) . .
C42 C35 C32 121.45(12) . .
C42 C35 C36 120.57(11) . .
C32 C35 C36 117.98(11) . .
C41 C36 C37 118.45(12) . .
C41 C36 C35 120.94(12) . .
C37 C36 C35 120.55(11) . .
C38 C37 C36 120.93(13) . .
C39 C38 C37 120.04(15) . .
C38 C39 C40 119.91(15) . .
C39 C40 C41 120.59(14) . .
C40 C41 C36 119.95(14) . .
C35 C42 C43 118.55(12) . .
C35 C42 C44 126.47(11) . .
C43 C42 C44 114.96(11) . .
N2 C43 C42 175.86(18) . .
C46 C44 C45 117.59(12) . .
C46 C44 C42 121.33(11) . .
C45 C44 C42 121.04(11) . .
C47 C45 C44 120.86(12) . .
C48 C46 C44 121.17(11) . .
C45 C47 C49 121.88(11) . .
C46 C48 C49 121.58(12) . .
C48 C49 C47 116.77(12) . .
C48 C49 C50 121.81(11) . .
C47 C49 C50 121.41(11) . .
C51 C50 C52 116.90(12) . .
C51 C50 C49 120.90(11) . .
C52 C50 C49 122.16(11) . .
C53 C51 C50 122.14(12) . .
C54 C52 C50 121.47(13) . .
C55 C53 C51 119.59(13) . .
C52 C54 C55 120.50(13) . .
O2 C55 C53 124.69(14) . .
O2 C55 C54 115.91(13) . .
C53 C55 C54 119.40(13) . .

loop_
_geom_bond_atom_site_label_1
_geom_bond_atom_site_label_2
_geom_bond_distance
_geom_bond_site_symmetry_2
O1 C27 1.3648(16) .
O1 C28 1.4214(19) .
N1 C15 1.141(2) .
C1 C2 1.351(3) .
C1 C6 1.351(3) .
O2 C55 1.3647(17) .
O2 C56 1.417(2) .
N2 C43 1.1419(18) .
C2 C3 1.386(2) .
C3 C4 1.372(2) .
C4 C5 1.376(2) .
C4 C7 1.4887(17) .
C5 C6 1.374(3) .
C7 C14 1.3526(18) .
C7 C8 1.4898(17) .
C8 C13 1.3831(19) .
C8 C9 1.3900(18) .
C9 C10 1.381(2) .
C10 C11 1.365(2) .
C11 C12 1.376(3) .
C12 C13 1.380(2) .
C14 C15 1.4462(19) .
C14 C16 1.4857(18) .
C16 C18 1.3909(19) .
C16 C17 1.3947(18) .
C17 C19 1.3792(18) .
C18 C20 1.3767(19) .
C19 C21 1.3950(17) .
C20 C21 1.3987(17) .
C21 C22 1.4807(17) .
C22 C23 1.3880(17) .
C22 C24 1.3955(17) .
C23 C25 1.3831(18) .
C24 C26 1.3752(19) .
C25 C27 1.3804(19) .
C26 C27 1.3878(19) .
C29 C30 1.379(5) .
C29 C34 1.373(5) .
C30 C31 1.388(3) .
C31 C32 1.387(2) .
C32 C33 1.396(3) .
C32 C35 1.4756(18) .
C33 C34 1.372(3) .
C35 C42 1.3618(18) .
C35 C36 1.4866(18) .
C36 C41 1.3854(18) .
C36 C37 1.3909(18) .
C37 C38 1.374(2) .
C38 C39 1.369(2) .
C39 C40 1.371(3) .
C40 C41 1.384(2) .
C42 C43 1.4413(18) .
C42 C44 1.4855(18) .
C44 C46 1.3879(18) .
C44 C45 1.3969(17) .
C45 C47 1.3737(18) .
C46 C48 1.3798(19) .
C47 C49 1.3964(17) .
C48 C49 1.3930(17) .
C49 C50 1.4812(17) .
C50 C51 1.3900(18) .
C50 C52 1.3966(18) .
C51 C53 1.387(2) .
C52 C54 1.374(2) .
C53 C55 1.378(2) .
C54 C55 1.387(2) .
